data_7252081
loop_
_publ_author_name
'Hutagaol, Timothy Joseph'
'Zhou, Jianmin'
'Liu, Ziyi'
'Gao, Zhenguo'
'Gong, Junbo'

_publ_section_title
;
 Solvent-free modafinil acid cocrystallization through a green melt-based
 approach
;
_journal_issue 21
_journal_name_full CrystEngComm
_journal_page_first 3375
_journal_page_last 3386
_journal_paper_doi 10.1039/D6CE00119J
_journal_volume 28
_journal_year 2026
_chemical_formula_moiety '1.95(C33.77 H31.77 O6 S2), 6(C6 H6 N2 O), 2(H2 O)'
_chemical_formula_sum 'C102 H102 N12 O20 S4'
_chemical_formula_weight 1944.19
_space_group_crystal_system triclinic
_space_group_IT_number 2
_space_group_name_Hall '-P 1'
_space_group_name_H-M_alt 'P -1'
_atom_sites_solution_hydrogens mixed
_atom_sites_solution_primary dual
_audit_block_doi 10.5517/ccdc.csd.cc2r5q0p
_audit_creation_date 2026-03-14
_audit_creation_method
;
Olex2 1.5
(compiled 2025.07.13 svn.rb7424aed for OlexSys, GUI svn.r7314)
;
_audit_update_record
;
2026-03-14 deposited with the CCDC.	2026-04-24 downloaded from the CCDC.
;
_cell_angle_alpha 84.465(4)
_cell_angle_beta 80.705(4)
_cell_angle_gamma 71.166(4)
_cell_formula_units_Z 1
_cell_length_a 8.7434(4)
_cell_length_b 10.8237(5)
_cell_length_c 25.1996(11)
_cell_measurement_reflns_used 10548
_cell_measurement_temperature 100.00(10)
_cell_measurement_theta_max 73.4260
_cell_measurement_theta_min 3.5410
_cell_volume 2224.96(18)
_computing_cell_refinement 'CrysAlisPro 1.171.43.104a (Rigaku OD, 2023)'
_computing_data_collection 'CrysAlisPro 1.171.43.104a (Rigaku OD, 2023)'
_computing_data_reduction 'CrysAlisPro 1.171.43.104a (Rigaku OD, 2023)'
_computing_molecular_graphics 'Olex2 1.5 (Dolomanov et al., 2009)'
_computing_publication_material 'Olex2 1.5 (Dolomanov et al., 2009)'
_computing_structure_refinement 'ShelXL (Sheldrick, 2015)'
_computing_structure_solution 'ShelXT (Sheldrick, 2015)'
_diffrn_ambient_environment N~2~
_diffrn_ambient_temperature 100.00(10)
_diffrn_detector 'Hybrid Pixel Array Detector'
_diffrn_detector_area_resol_mean 10.0000
_diffrn_detector_type HyPix
_diffrn_measured_fraction_theta_full 0.958
_diffrn_measured_fraction_theta_max 0.880
_diffrn_measurement_details
;
List of Runs (angles in degrees, time in seconds):

  # Type    Start    End  Width  t~exp~   \w     \q     \k     \f   Frames
#--------------------------------------------------------------------------
  1  \w     64.00 106.00   0.50    0.20    --   76.17 153.00  10.00   84
  2  \w     95.00 121.00   0.50    0.20    --   76.17 121.00-148.00   52
  3  \w     74.00 100.00   0.50    0.20    --   76.17-153.00 -30.00   52
  4  \w     26.00 111.00   0.50    0.20    --   76.17-125.00 -30.00  170
  5  \w      4.00  98.00   0.50    0.20    --   76.17 -77.00 -30.00  188
  6  \w      8.00  68.00   0.50    0.20    --   76.17 -57.00 -30.00  120
  7  \w      5.00  42.00   0.50    0.20    --   76.17 -38.00   0.00   74
  8  \w      5.00  34.00   0.50    0.20    --   76.17 -38.00 -90.00   58
  9  \w      5.00  45.00   0.50    0.20    --   76.17 -38.00  30.00   80
 10  \w      6.00  69.00   0.50    0.20    --   76.17 -57.00 120.00  126
 11  \w     16.00  67.00   0.50    0.20    --   76.17 -57.00 150.00  102
 12  \w     52.00 112.00   0.50    0.20    --   76.17-121.00 128.00  120
 13  \w      2.00  29.00   0.50    0.20    --   76.17 -19.00  60.00   54
 14  \w      2.00  30.00   0.50    0.20    --   76.17 -19.00 -30.00   56
 15  \w      3.00  30.00   0.50    0.20    --   76.17 -19.00 -60.00   54
 16  \w      2.00  28.00   0.50    0.20    --   76.17 -19.00 -90.00   52
 17  \w    -12.00  65.00   0.50    0.05    --   -2.03  19.00  60.00  154
 18  \w      0.00  70.00   0.50    0.05    --   -2.03  57.00 120.00  140
 19  \w     19.00  60.00   0.50    0.05    --   -2.03  38.00 -90.00   82
 20  \w    -35.00 -10.00   0.50    0.20    --  -80.23  77.00-150.00   50
 21  \w   -102.00 -56.00   0.50    0.20    --  -80.23  77.00-150.00   92
 22  \w    -63.00 -38.00   0.50    0.20    --  -80.23  57.00-180.00   50
 23  \w    -56.00  -8.00   0.50    0.20    --  -80.23  57.00-120.00   96
 24  \w    -43.00 -10.00   0.50    0.20    --  -80.23  57.00-150.00   66
 25  \w    -36.00  -9.00   0.50    0.20    --  -80.23  38.00-180.00   54
 26  \w    -92.00 -67.00   0.50    0.20    --  -80.23  77.00  30.00   50
 27  \w    -56.00 -26.00   0.50    0.20    --  -80.23  77.00  30.00   60
 28  \w    -38.00 -13.00   0.50    0.20    --  -80.23  38.00  30.00   50
 29  \w    -60.00 -17.00   0.50    0.20    --  -80.23  57.00  90.00   86
 30  \w    -36.00  -9.00   0.50    0.20    --  -80.23  38.00 150.00   54
 31  \w   -116.00 -84.00   0.50    0.20    --  -80.23 153.00  10.00   64
 32  \w   -103.00 -47.00   0.50    0.20    --  -80.23 121.00-148.00  112
 33  \w   -127.00-101.00   0.50    0.20    --  -80.23 -38.00-180.00   52
 34  \w   -103.00 -78.00   0.50    0.20    --  -80.23-153.00 -30.00   50
 35  \w   -120.00 -77.00   0.50    0.20    --  -80.23-121.00 128.00   86
 36  \w     62.00  96.00   0.50    1.00    --  101.13-121.00 128.00   68
 37  \w    -19.00   7.00   0.50    0.25    --  -47.23  19.00-120.00   52
 38  \w    -66.00 -28.00   0.50    1.00    -- -100.00  61.00 120.00   76
 39  \w   -113.00 -82.00   0.50    1.00    -- -100.00 125.00  90.00   62
 40  \w    -63.00 -31.00   0.50    1.00    -- -100.00  61.00-150.00   64
 41  \w   -116.00 -31.00   0.50    1.00    -- -100.00 125.00-120.00  170
 42  \w   -125.00 -93.00   0.50    1.00    -- -100.00-125.00-120.00   64
 43  \w   -171.00-141.00   0.50    1.00    -- -100.00 -45.00 -90.00   60
 44  \w   -119.00 -93.00   0.50    1.00    -- -100.00 -45.00 -90.00   52
 45  \w    -67.00 -29.00   0.50    1.00    -- -100.00  77.00 150.00   76
 46  \w    -63.00 -32.00   0.50    1.00    -- -100.00  61.00-120.00   62
 47  \w    -60.00 -33.00   0.50    1.00    -- -100.00 125.00  90.00   54
 48  \w     91.00 170.00   0.50    1.00    --  101.13  30.00  90.00  158
 49  \w     78.00 104.00   0.50    1.00    --  101.13 -77.00 -30.00   52
 50  \w     43.00  74.00   0.50    1.00    --  101.13 -61.00-150.00   62
 51  \w    136.00 166.00   0.50    1.00    --  101.13 125.00-180.00   60
 52  \w     94.00 121.00   0.50    1.00    --  101.13 125.00-180.00   54
 53  \w     57.00 102.00   0.50    1.00    --  101.13-125.00-120.00   90
 54  \w     29.00  74.00   0.50    1.00    --  101.13 -61.00 -30.00   90
 55  \w     81.00 116.00   0.50    1.00    --  101.13-125.00   0.00   70
 56  \w     32.00  61.00   0.50    1.00    --  101.13-125.00   0.00   58
 57  \w     84.00 109.00   0.50    1.00    --  101.13 -94.00 -30.00   50
 58  \w     46.00  72.00   0.50    1.00    --  101.13 -77.00 -30.00   52
 59  \w     43.00  77.00   0.50    1.00    --  101.13 -94.00 -30.00   68
 60  \w     35.00  97.00   0.50    1.00    --  101.13 -94.00 150.00  124
 61  \w     86.00 140.00   0.50    1.00    --  101.13 125.00 150.00  108
 62  \w     88.00 163.00   0.50    1.00    --  101.13  77.00 -60.00  150
 63  \w   -111.00 -86.00   0.50    0.25    --  -47.23-153.00 -30.00   50
 64  \w   -111.00 -86.00   0.50    0.25    --  -47.23-153.00 -30.00   50
;
_diffrn_measurement_device 'four-circle diffractometer'
_diffrn_measurement_device_type 'ROD, Synergy Custom system, HyPix'
_diffrn_measurement_method '\w scans'
_diffrn_orient_matrix_type 'CrysAlisPro convention (1999,Acta A55,543-557)'
_diffrn_orient_matrix_UB_11 0.0171213000
_diffrn_orient_matrix_UB_12 -0.0181216000
_diffrn_orient_matrix_UB_13 -0.0608011000
_diffrn_orient_matrix_UB_21 -0.1441709000
_diffrn_orient_matrix_UB_22 -0.0556334000
_diffrn_orient_matrix_UB_23 0.0099037000
_diffrn_orient_matrix_UB_31 -0.1193970000
_diffrn_orient_matrix_UB_32 0.1387193000
_diffrn_orient_matrix_UB_33 -0.0071639000
_diffrn_radiation_monochromator mirror
_diffrn_radiation_probe x-ray
_diffrn_radiation_type CuK\a
_diffrn_radiation_wavelength 1.54184
_diffrn_reflns_av_R_equivalents 0.0821
_diffrn_reflns_av_unetI/netI 0.0671
_diffrn_reflns_Laue_measured_fraction_full 0.958
_diffrn_reflns_Laue_measured_fraction_max 0.880
_diffrn_reflns_limit_h_max 10
_diffrn_reflns_limit_h_min -10
_diffrn_reflns_limit_k_max 13
_diffrn_reflns_limit_k_min -11
_diffrn_reflns_limit_l_max 29
_diffrn_reflns_limit_l_min -31
_diffrn_reflns_number 31221
_diffrn_reflns_point_group_measured_fraction_full 0.958
_diffrn_reflns_point_group_measured_fraction_max 0.880
_diffrn_reflns_theta_full 67.684
_diffrn_reflns_theta_max 75.458
_diffrn_reflns_theta_min 1.778
_diffrn_source 'Rotating-anode X-ray tube'
_diffrn_source_type 'Rigaku (Cu) X-ray Source'
_exptl_absorpt_coefficient_mu 1.675
_exptl_absorpt_correction_T_max 1.00000
_exptl_absorpt_correction_T_min 0.66918
_exptl_absorpt_correction_type multi-scan
_exptl_absorpt_process_details
;
CrysAlisPro 1.171.43.104a (Rigaku Oxford Diffraction, 2023)
Empirical absorption correction using spherical harmonics,
implemented in SCALE3 ABSPACK scaling algorithm.
;
_exptl_crystal_density_diffrn 1.451
_exptl_crystal_F_000 1022
_refine_diff_density_max 1.172
_refine_diff_density_min -0.915
_refine_diff_density_rms 0.116
_refine_ls_extinction_method none
_refine_ls_goodness_of_fit_ref 1.116
_refine_ls_hydrogen_treatment mixed
_refine_ls_matrix_type full
_refine_ls_number_parameters 826
_refine_ls_number_reflns 8120
_refine_ls_number_restraints 2238
_refine_ls_restrained_S_all 1.004
_refine_ls_R_factor_all 0.1271
_refine_ls_R_factor_gt 0.1076
_refine_ls_shift/su_max 0.000
_refine_ls_shift/su_mean 0.000
_refine_ls_structure_factor_coef Fsqd
_refine_ls_weighting_details 'w=1/[\s^2^(Fo^2^)+(0.0703P)^2^+20.8171P] where P=(Fo^2^+2Fc^2^)/3'
_refine_ls_weighting_scheme calc
_refine_ls_wR_factor_gt 0.2696
_refine_ls_wR_factor_ref 0.2821
_reflns_Friedel_coverage 0.000
_reflns_number_gt 6481
_reflns_number_total 8120
_reflns_threshold_expression 'I > 2\s(I)'
_cod_data_source_file d6ce00119j2.cif
_cod_data_source_block timothy_auto
_cod_database_code 7252081
_shelx_shelxl_version_number 2018/1
_shelx_space_group_comment
;
The symmetry employed for this shelxl refinement is uniquely defined
by the following loop, which should always be used as a source of
symmetry information in preference to the above space-group names.
They are only intended as comments.
;
_reflns_odcompleteness_completeness 99.59
_reflns_odcompleteness_iscentric 1
_reflns_odcompleteness_theta 58.86
_olex2_refinement_description
;
1. Restrained distances
 O00A-H00A
 0.9 with sigma of 0.02
 O00B-H00D
 0.9 with sigma of 0.02
 C00P-C1F \\sim C00P-C1E
 with sigma of 0.02
 C1F-C6F \\sim C1E-C6E
 with sigma of 0.02
 C1F-C2F \\sim C1E-C2E
 with sigma of 0.02
 C6F-C5F \\sim C6E-C5E
 with sigma of 0.02
 C4F-C5F \\sim C4E-C5E
 with sigma of 0.02
 C4F-C3F \\sim C4E-C3E
 with sigma of 0.02
 C2F-C3F \\sim C2E-C3E
 with sigma of 0.02
 C00P-C6F \\sim C00P-C6E
 with sigma of 0.04
 C00P-C2F \\sim C00P-C2E
 with sigma of 0.04
 C1F-C5F \\sim C1E-C5E
 with sigma of 0.04
 C1F-C3F \\sim C1E-C3E
 with sigma of 0.04
 C6F-C4F \\sim C6E-C4E
 with sigma of 0.04
 C6F-C2F \\sim C6E-C2E
 with sigma of 0.04
 C4F-C2F \\sim C4E-C2E
 with sigma of 0.04
 C5F-C3F \\sim C5E-C3E
 with sigma of 0.04
 C1A-C014 \\sim C1B-C014
 with sigma of 0.02
 C1A-C6A \\sim C1B-C6B
 with sigma of 0.02
 C1A-C2A \\sim C1B-C2B
 with sigma of 0.02
 C6A-C5A \\sim C6B-C5B
 with sigma of 0.02
 C4A-C5A \\sim C4A-C5B
 with sigma of 0.02
 C4A-C3A \\sim C4A-C3B
 with sigma of 0.02
 C2A-C3A \\sim C2B-C3B
 with sigma of 0.02
 C1A-C5A \\sim C1B-C5B
 with sigma of 0.04
 C1A-C3A \\sim C1B-C3B
 with sigma of 0.04
 C014-C6A \\sim C014-C6B
 with sigma of 0.04
 C014-C2A \\sim C014-C2B
 with sigma of 0.04
 C6A-C4A \\sim C6B-C4A
 with sigma of 0.04
 C6A-C2A \\sim C6B-C2B
 with sigma of 0.04
 C4A-C2A \\sim C4A-C2B
 with sigma of 0.04
 C014-C1B \\sim C014-C1C
 with sigma of 0.02
 C4A-C5A \\sim C4B-C5A
 with sigma of 0.02
 C4A-C3A \\sim C4B-C3A
 with sigma of 0.02
 C2B-C1B \\sim C2C-C1C
 with sigma of 0.02
 C6B-C1B \\sim C6C-C1C
 with sigma of 0.02
 C014-C2B \\sim C014-C2C
 with sigma of 0.04
 C014-C6B \\sim C014-C6C
 with sigma of 0.04
 C4A-C2B \\sim C4B-C2C
 with sigma of 0.04
 C4A-C6B \\sim C4B-C6C
 with sigma of 0.04
 C2B-C6B \\sim C2C-C6C
 with sigma of 0.04
 C4A-C3B \\sim C4B-C3C
 with sigma of 0.02
 C4A-C5B \\sim C4B-C5C
 with sigma of 0.02
 C2B-C3B \\sim C2C-C3C
 with sigma of 0.02
 C5B-C6B \\sim C5C-C6C
 with sigma of 0.02
 C5A-C3B \\sim C5A-C3C
 with sigma of 0.04
 C5A-C5B \\sim C5A-C5C
 with sigma of 0.04
 C3A-C3B \\sim C3A-C3C
 with sigma of 0.04
 C3A-C5B \\sim C3A-C5C
 with sigma of 0.04
 C3B-C5B \\sim C3C-C5C
 with sigma of 0.04
 C3B-C1B \\sim C3C-C1C
 with sigma of 0.04
 C5B-C1B \\sim C5C-C1C
 with sigma of 0.04
 C4A-C5A \\sim C4C-C5A
 with sigma of 0.02
 C4A-C3A \\sim C4C-C3A
 with sigma of 0.02
 C00P-C1F \\sim C00P-C1D
 with sigma of 0.02
 C1F-C6F \\sim C1D-C6D
 with sigma of 0.02
 C1F-C2F \\sim C1D-C2D
 with sigma of 0.02
 C6F-C5F \\sim C6D-C5D
 with sigma of 0.02
 C4F-C5F \\sim C4D-C5D
 with sigma of 0.02
 C4F-C3F \\sim C4D-C3D
 with sigma of 0.02
 C2F-C3F \\sim C2D-C3D
 with sigma of 0.02
 C00P-C6F \\sim C00P-C6D
 with sigma of 0.04
 C00P-C2F \\sim C00P-C2D
 with sigma of 0.04
 C1F-C5F \\sim C1D-C5D
 with sigma of 0.04
 C1F-C3F \\sim C1D-C3D
 with sigma of 0.04
 C6F-C4F \\sim C6D-C4D
 with sigma of 0.04
 C6F-C2F \\sim C6D-C2D
 with sigma of 0.04
 C4F-C2F \\sim C4D-C2D
 with sigma of 0.04
 C5F-C3F \\sim C5D-C3D
 with sigma of 0.04
 C1A-C6A \\sim C6A-C5A
 with sigma of 0.02
 C6A-C5A \\sim C5A-C4A
 with sigma of 0.02
 C5A-C4A \\sim C4A-C3A
 with sigma of 0.02
 C4A-C3A \\sim C3A-C2A
 with sigma of 0.02
 C3A-C2A \\sim C2A-C1A
 with sigma of 0.02
2. Restrained planarity
 C2A, C1A, C6A, C5A, C3A, C4A
 with sigma of 0.005
 C6E, C5E, C4E, C3E, C2E
 with sigma of 0.005
3. Rigid bond restraints
 All non-hydrogen atoms
 with sigma for 1-2 distances of 0.005 and sigma for 1-3 distances of 0.005
 All non-hydrogen atoms
 with sigma for 1-2 distances of 0.005 and sigma for 1-3 distances of 0.005
4. Uiso/Uaniso restraints and constraints
All non-hydrogen atoms have similar U: within 2A with sigma of 0.005 and sigma
for terminal atoms of 0.01 within 2A
All non-hydrogen atoms have similar U: within 2A with sigma of 0.005 and sigma
for terminal atoms of 0.01 within 2A
5. Rigid body (RIGU) restrains
 C1E, C6E, C4E, C5E, C2E, C3E
 with sigma for 1-2 distances of 0.004 and sigma for 1-3 distances of 0.004
 C1A, C6A, C5A, C2A, C3A
 with sigma for 1-2 distances of 0.004 and sigma for 1-3 distances of 0.004
 C1B, C6B, C5B, C2B, C3B
 with sigma for 1-2 distances of 0.004 and sigma for 1-3 distances of 0.004
 C4A, C2B, C3B, C5B, C6B, C1B
 with sigma for 1-2 distances of 0.004 and sigma for 1-3 distances of 0.004
 All non-hydrogen atoms
 with sigma for 1-2 distances of 0.005 and sigma for 1-3 distances of 0.005
 C4B, C2C, C3C, C5C, C6C, C1C
 with sigma for 1-2 distances of 0.004 and sigma for 1-3 distances of 0.004
 C1F, C6F, C4F, C5F, C2F, C3F
 with sigma for 1-2 distances of 0.004 and sigma for 1-3 distances of 0.004
 C1D, C6D, C4D, C5D, C2D, C3D
 with sigma for 1-2 distances of 0.004 and sigma for 1-3 distances of 0.004
6. Others
 2*[Sof(S01)+Sof(S02)+Sof(O003)+Sof(O004)+Sof(O005)+Sof(O006)+Sof(O007)+
 Sof(O008)+Sof(O009)+Sof(H00K)+Sof(H00L)+Sof(O00A)+Sof(O00B)+Sof(O00C)+
 Sof(N00D)+Sof(N00E)+Sof(H00E)+Sof(H00F)+Sof(N00F)+Sof(N00G)+Sof(H00G)+
 Sof(H00H)+Sof(N00H)+Sof(H00I)+Sof(H00J)+Sof(N00I)+Sof(C00J)+Sof(C00K)+
 Sof(C00L)+Sof(C00M)+Sof(C00N)+Sof(C00O)+Sof(C00P)+Sof(C00Q)+Sof(C00R)+
 Sof(H00R)+Sof(C00S)+Sof(C00T)+Sof(C00U)+Sof(H00U)+Sof(C00V)+Sof(H00V)+
 Sof(C00W)+Sof(H00W)+Sof(C00Y)+Sof(H00Y)+Sof(C00Z)+Sof(H00Z)+Sof(C011)+
 Sof(C012)+Sof(H012)+Sof(C013)+Sof(H013)+Sof(C014)+Sof(C015)+Sof(H015)+
 Sof(C016)+Sof(H016)+Sof(C017)+Sof(H017)+Sof(C018)+Sof(H018)+Sof(C019)+
 Sof(H019)+Sof(C01A)+Sof(H01A)+Sof(C01B)+Sof(H01B)+Sof(C01C)+Sof(H01G)+
 Sof(H01H)+Sof(C01D)+Sof(H01M)+Sof(C01E)+Sof(H01K)+Sof(C01F)+Sof(H01I)+
 Sof(C01G)+Sof(H01J)+Sof(C01H)+Sof(H01O)+Sof(C01I)+Sof(H01N)+Sof(C01J)+
 Sof(H01L)+Sof(C01K)+Sof(H01C)+Sof(H01D)+Sof(H00A)+Sof(H00D)]+3*[Sof(S01)+
 Sof(S02)+Sof(O003)+Sof(O004)+Sof(O005)+Sof(O006)+Sof(O007)+Sof(O008)+Sof(O009)+
 Sof(H00K)+Sof(H00L)+Sof(O00A)+Sof(O00B)+Sof(O00C)+Sof(N00D)+Sof(N00E)+
 Sof(H00E)+Sof(H00F)+Sof(N00F)+Sof(N00G)+Sof(H00G)+Sof(H00H)+Sof(N00H)+
 Sof(H00I)+Sof(H00J)+Sof(N00I)+Sof(C00J)+Sof(C00K)+Sof(C00L)+Sof(C00M)+
 Sof(C00N)+Sof(C00O)+Sof(C00P)+Sof(C00Q)+Sof(C00R)+Sof(H00R)+Sof(C00S)+
 Sof(C00T)+Sof(C00U)+Sof(H00U)+Sof(C00V)+Sof(H00V)+Sof(C00W)+Sof(H00W)+
 Sof(C00Y)+Sof(H00Y)+Sof(C00Z)+Sof(H00Z)+Sof(C011)+Sof(C012)+Sof(H012)+
 Sof(C013)+Sof(H013)+Sof(C014)+Sof(C015)+Sof(H015)+Sof(C016)+Sof(H016)+
 Sof(C017)+Sof(H017)+Sof(C018)+Sof(H018)+Sof(C019)+Sof(H019)+Sof(C01A)+
 Sof(H01A)+Sof(C01B)+Sof(H01B)+Sof(C01C)+Sof(H01G)+Sof(H01H)+Sof(C01D)+
 Sof(H01M)+Sof(C01E)+Sof(H01K)+Sof(C01F)+Sof(H01I)+Sof(C01G)+Sof(H01J)+
 Sof(C01H)+Sof(H01O)+Sof(C01I)+Sof(H01N)+Sof(C01J)+Sof(H01L)+Sof(C01K)+
 Sof(H01C)+Sof(H01D)+Sof(H00A)+Sof(H00D)]+4*[Sof(S01)+Sof(S02)+Sof(O003)+
 Sof(O004)+Sof(O005)+Sof(O006)+Sof(O007)+Sof(O008)+Sof(O009)+Sof(H00K)+
 Sof(H00L)+Sof(O00A)+Sof(O00B)+Sof(O00C)+Sof(N00D)+Sof(N00E)+Sof(H00E)+
 Sof(H00F)+Sof(N00F)+Sof(N00G)+Sof(H00G)+Sof(H00H)+Sof(N00H)+Sof(H00I)+
 Sof(H00J)+Sof(N00I)+Sof(C00J)+Sof(C00K)+Sof(C00L)+Sof(C00M)+Sof(C00N)+
 Sof(C00O)+Sof(C00P)+Sof(C00Q)+Sof(C00R)+Sof(H00R)+Sof(C00S)+Sof(C00T)+
 Sof(C00U)+Sof(H00U)+Sof(C00V)+Sof(H00V)+Sof(C00W)+Sof(H00W)+Sof(C00Y)+
 Sof(H00Y)+Sof(C00Z)+Sof(H00Z)+Sof(C011)+Sof(C012)+Sof(H012)+Sof(C013)+
 Sof(H013)+Sof(C014)+Sof(C015)+Sof(H015)+Sof(C016)+Sof(H016)+Sof(C017)+
 Sof(H017)+Sof(C018)+Sof(H018)+Sof(C019)+Sof(H019)+Sof(C01A)+Sof(H01A)+
 Sof(C01B)+Sof(H01B)+Sof(C01C)+Sof(H01G)+Sof(H01H)+Sof(C01D)+Sof(H01M)+
 Sof(C01E)+Sof(H01K)+Sof(C01F)+Sof(H01I)+Sof(C01G)+Sof(H01J)+Sof(C01H)+
 Sof(H01O)+Sof(C01I)+Sof(H01N)+Sof(C01J)+Sof(H01L)+Sof(C01K)+Sof(H01C)+
 Sof(H01D)+Sof(H00A)+Sof(H00D)]=1 with esd of 0.1
 Sof(C1A)=Sof(H014)=Sof(C6A)=Sof(H6A)=Sof(C4A)=Sof(H4A)=Sof(C5A)=Sof(H5A)=
 Sof(C2A)=Sof(H2A)=Sof(C3A)=Sof(H3A)=FVAR(1)
 Sof(H00B)=Sof(C2E)=Sof(H2E)=Sof(C3E)=Sof(H3E)=Sof(C1E)=Sof(C6E)=Sof(H6E)=
 Sof(C5E)=Sof(H5E)=Sof(C4E)=Sof(H4E)=1-FVAR(2)
 Sof(H01E)=Sof(C2B)=Sof(H2B)=Sof(C3B)=Sof(H3B)=Sof(C5B)=Sof(H5B)=Sof(C6B)=
 Sof(H6B)=Sof(C1B)=FVAR(2)
 Sof(H01F)=Sof(C6C)=Sof(H6C)=Sof(C5C)=Sof(H5C)=Sof(C4B)=Sof(H4B)=Sof(C3C)=
 Sof(H3C)=Sof(C2C)=Sof(H2C)=Sof(C1C)=Sof(C4C)=Sof(H4C)=FVAR(3)
 Sof(H00P)=Sof(C1D)=Sof(C6D)=Sof(H6D)=Sof(C5D)=Sof(H5D)=Sof(C4D)=Sof(H4D)=
 Sof(C3D)=Sof(H3D)=Sof(C2D)=Sof(H2D)=1-FVAR(4)
 Sof(H00C)=Sof(C1F)=Sof(C6F)=Sof(H6F)=Sof(C4F)=Sof(H4F)=Sof(C5F)=Sof(H5F)=
 Sof(C2F)=Sof(H2F)=Sof(C3F)=Sof(H3F)=FVAR(4)
7.a Free rotating group:
 O009(H00K,H00L)
7.b Ternary CH refined with riding coordinates:
 C00P(H00C), C00P(H00B), C00P(H00P), C014(H014), C014(H01E), C014(H01F)
7.c Secondary CH2 refined with riding coordinates:
 C01C(H01G,H01H), C01K(H01C,H01D)
7.d Aromatic/amide H refined with riding coordinates:
 C00R(H00R), C00U(H00U), C00V(H00V), C00W(H00W), C00Y(H00Y), C00Z(H00Z),
 C012(H012), C013(H013), C015(H015), C016(H016), C017(H017), C018(H018),
 C019(H019), C01A(H01A), C01B(H01B), C01D(H01M), C01E(H01K), C01F(H01I),
 C01G(H01J), C01H(H01O), C01I(H01N), C01J(H01L), C6A(H6A), C6F(H6F), C4A(H4A),
 C4F(H4F), C5A(H5A), C5F(H5F), C2A(H2A), C3A(H3A), C2F(H2F), C3F(H3F), C2B(H2B),
  C3B(H3B), C5B(H5B), C6B(H6B), C2E(H2E), C3E(H3E), C6E(H6E), C5E(H5E),
 C4E(H4E), C6C(H6C), C5C(H5C), C4B(H4B), C3C(H3C), C2C(H2C), C4C(H4C), C6D(H6D),
  C5D(H5D), C4D(H4D), C3D(H3D), C2D(H2D)
7.e X=CH2 refined with riding coordinates:
 N00E(H00E,H00F), N00G(H00G,H00H), N00H(H00I,H00J)
;
_olex2_submission_special_instructions 'No special instructions were received'
_oxdiff_exptl_absorpt_empirical_details
;
Empirical correction (ABSPACK) includes:
- Absorption correction using spherical harmonics
- Frame scaling
;
_oxdiff_exptl_absorpt_empirical_full_max 1.700
_oxdiff_exptl_absorpt_empirical_full_min 0.606

loop_
_space_group_symop_operation_xyz
'x, y, z'
'-x, -y, -z'

loop_
_atom_site_label
_atom_site_type_symbol
_atom_site_fract_x
_atom_site_fract_y
_atom_site_fract_z
_atom_site_U_iso_or_equiv
_atom_site_adp_type
_atom_site_occupancy
_atom_site_site_symmetry_order
_atom_site_calc_flag
_atom_site_refinement_flags_posn
_atom_site_refinement_flags_adp
_atom_site_refinement_flags_occupancy
_atom_site_disorder_assembly
_atom_site_disorder_group
S01 S -0.06240(17) 0.95293(14) 0.82633(6) 0.0204(3) Uani 1 1 d . U . . .
S02 S 0.38309(17) 0.49658(15) 0.81233(6) 0.0214(3) Uani 1 1 d . U . . .
O003 O 0.1564(5) 0.6686(5) 0.48329(18) 0.0324(10) Uani 1 1 d . U . . .
O004 O 0.5679(5) 0.7004(5) 0.47480(18) 0.0328(11) Uani 1 1 d . U . . .
O005 O -0.0062(5) 0.8079(4) 0.83464(19) 0.0292(10) Uani 1 1 d . U . . .
O006 O 0.4498(5) 0.3549(4) 0.79909(19) 0.0278(10) Uani 1 1 d . U . . .
O007 O 0.3852(5) 0.6015(5) 0.66151(18) 0.0334(11) Uani 1 1 d . U . . .
O008 O 0.7856(5) -0.0112(5) 0.49920(18) 0.0328(11) Uani 1 1 d . U . . .
O009 O 0.6654(6) 0.2657(5) 0.70338(19) 0.0320(11) Uani 1 1 d . U . . .
H00K H 0.759601 0.277959 0.701881 0.048 Uiso 1 1 d G . . . .
H00L H 0.609206 0.301505 0.732834 0.048 Uiso 1 1 d G . . . .
O00A O 0.1603(5) 0.9304(5) 0.73237(19) 0.0326(11) Uani 1 1 d D U . . .
O00B O 0.5515(5) 0.5919(5) 0.72064(19) 0.0330(11) Uani 1 1 d D U . . .
O00C O 0.0058(6) 0.9202(6) 0.67264(19) 0.0395(12) Uani 1 1 d . U . . .
N00D N 0.3925(6) -0.0741(5) 0.6575(2) 0.0258(10) Uani 1 1 d . U . . .
N00E N 0.3076(6) 0.6479(6) 0.5501(2) 0.0291(12) Uani 1 1 d . U . . .
H00E H 0.391504 0.657926 0.527707 0.035 Uiso 1 1 calc R . . . .
H00F H 0.313260 0.635544 0.584873 0.035 Uiso 1 1 calc R . . . .
N00F N -0.2309(6) 0.6067(6) 0.6440(2) 0.0285(10) Uani 1 1 d . U . . .
N00G N 0.4339(6) 0.6992(6) 0.4057(2) 0.0289(12) Uani 1 1 d . U . . .
H00G H 0.348269 0.690216 0.427493 0.035 Uiso 1 1 calc R . . . .
H00H H 0.434512 0.703657 0.370652 0.035 Uiso 1 1 calc R . . . .
N00H N 0.9275(6) -0.0230(6) 0.5677(2) 0.0286(12) Uani 1 1 d . U . . .
H00I H 1.012356 -0.011742 0.546173 0.034 Uiso 1 1 calc R . . . .
H00J H 0.929081 -0.033115 0.602705 0.034 Uiso 1 1 calc R . . . .
N00I N 0.9913(6) 0.7362(6) 0.3204(2) 0.0288(10) Uani 1 1 d . U . . .
C00J C 0.0782(7) 0.4555(6) 0.8475(3) 0.0246(10) Uani 1 1 d . U . . .
C00K C 0.0338(7) 0.6348(6) 0.5725(3) 0.0240(10) Uani 1 1 d . U . . .
C00L C 0.7966(7) -0.0246(6) 0.5473(3) 0.0244(11) Uani 1 1 d . U . . .
C00M C 0.7087(7) 0.7196(6) 0.3863(3) 0.0246(10) Uani 1 1 d . U . . .
C00N C 0.5638(7) 0.7062(6) 0.4261(3) 0.0252(11) Uani 1 1 d . U . . .
C00O C 0.4143(7) 0.5922(6) 0.7073(3) 0.0241(11) Uani 1 1 d . U . . .
C00P C -0.2638(8) 1.0162(7) 0.8667(3) 0.0292(9) Uani 1 1 d D U . . .
H00C H -0.304419 1.111014 0.855542 0.035 Uiso 0.631(7) 1 calc R . P A 3
H00B H -0.304742 1.112598 0.858619 0.035 Uiso 0.314(7) 1 calc R . P A 2
H00P H -0.304682 1.112242 0.857804 0.035 Uiso 0.369(7) 1 calc R . P A 1
C00Q C -0.3896(7) 0.9583(6) 0.8537(3) 0.0252(10) Uani 1 1 d . U . . .
C00R C 0.4060(7) -0.0937(6) 0.6059(3) 0.0249(11) Uani 1 1 d . U . . .
H00R H 0.323464 -0.118104 0.593299 0.030 Uiso 1 1 calc R . . . .
C00S C 0.1713(7) 0.6516(6) 0.5313(3) 0.0240(11) Uani 1 1 d . U . . .
C00T C 0.6561(7) -0.0418(6) 0.5878(3) 0.0237(10) Uani 1 1 d . U . . .
C00U C -0.1697(8) 0.4723(6) 0.8125(3) 0.0279(11) Uani 1 1 d . U . . .
H00U H -0.261285 0.523292 0.795750 0.034 Uiso 1 1 calc R . . . .
C00V C -0.0557(7) 0.5291(6) 0.8229(3) 0.0247(11) Uani 1 1 d . U . . .
H00V H -0.069773 0.618623 0.812988 0.030 Uiso 1 1 calc R . . . .
C00W C -0.0974(7) 0.6120(6) 0.5542(3) 0.0254(11) Uani 1 1 d . U . . .
H00W H -0.098005 0.606283 0.516838 0.030 Uiso 1 1 calc R . . . .
C1F C -0.240(3) 1.013(3) 0.9258(5) 0.0406(14) Uani 0.631(7) 1 d D U P A 3
C00Y C 0.9661(8) 0.7572(7) 0.3725(3) 0.0283(11) Uani 1 1 d . U . . .
H00Y H 1.048299 0.777457 0.387080 0.034 Uiso 1 1 calc R . . . .
C00Z C 0.5368(7) -0.0799(6) 0.5693(3) 0.0250(11) Uani 1 1 d . U . . .
H00Z H 0.545070 -0.096044 0.532422 0.030 Uiso 1 1 calc R . . . .
C1A C 0.245(2) 0.509(2) 0.9175(6) 0.0380(13) Uani 0.227(11) 1 d D U P A 1
C011 C 0.0232(7) 0.9406(7) 0.7174(3) 0.0258(11) Uani 1 1 d . U . . .
C012 C 0.1010(8) 0.3242(6) 0.8600(3) 0.0267(11) Uani 1 1 d . U . . .
H012 H 0.194731 0.272381 0.875482 0.032 Uiso 1 1 calc R . . . .
C013 C -0.2267(7) 0.5980(6) 0.5917(3) 0.0268(11) Uani 1 1 d . U . . .
H013 H -0.315107 0.581611 0.579429 0.032 Uiso 1 1 calc R . . . .
C014 C 0.1957(8) 0.5228(7) 0.8608(3) 0.0285(9) Uani 1 1 d D U . . .
H014 H 0.136343 0.618080 0.855872 0.034 Uiso 0.227(11) 1 calc R . P A 1
H01E H 0.136604 0.618568 0.857773 0.034 Uiso 0.686(7) 1 calc R . P A 2
H01F H 0.136590 0.618554 0.857698 0.034 Uiso 0.332(8) 1 calc R . P A 3
C015 C -0.6364(8) 0.9856(6) 0.8168(3) 0.0275(11) Uani 1 1 d . U . . .
H015 H -0.725692 1.040075 0.799815 0.033 Uiso 1 1 calc R . . . .
C016 C -0.5183(7) 1.0360(6) 0.8285(3) 0.0255(11) Uani 1 1 d . U . . .
H016 H -0.526731 1.124825 0.818938 0.031 Uiso 1 1 calc R . . . .
C017 C -0.3765(8) 0.8282(6) 0.8670(3) 0.0273(11) Uani 1 1 d . U . . .
H017 H -0.287834 0.773992 0.884326 0.033 Uiso 1 1 calc R . . . .
C018 C 0.8278(8) 0.7516(7) 0.4073(3) 0.0279(11) Uani 1 1 d . U . . .
H018 H 0.815006 0.769100 0.444239 0.033 Uiso 1 1 calc R . . . .
C019 C 0.6403(7) -0.0216(7) 0.6416(3) 0.0267(11) Uani 1 1 d . U . . .
H019 H 0.720872 0.003197 0.655208 0.032 Uiso 1 1 calc R . . . .
C01A C -0.4934(8) 0.7769(7) 0.8549(3) 0.0294(12) Uani 1 1 d . U . . .
H01A H -0.483775 0.687655 0.863763 0.035 Uiso 1 1 calc R . . . .
C01B C -0.6229(8) 0.8555(6) 0.8301(3) 0.0275(11) Uani 1 1 d . U . . .
H01B H -0.702819 0.820608 0.822087 0.033 Uiso 1 1 calc R . . . .
C01C C 0.2874(7) 0.5813(6) 0.7548(2) 0.0232(11) Uani 1 1 d . U . . .
H01G H 0.218425 0.533439 0.744403 0.028 Uiso 1 1 calc R . . . .
H01H H 0.216177 0.669906 0.764673 0.028 Uiso 1 1 calc R . . . .
C01D C 0.7302(8) 0.7003(7) 0.3323(3) 0.0288(11) Uani 1 1 d . U . . .
H01M H 0.648168 0.682262 0.316706 0.035 Uiso 1 1 calc R . . . .
C01E C 0.0274(8) 0.6432(7) 0.6269(3) 0.0284(11) Uani 1 1 d . U . . .
H01K H 0.114916 0.657908 0.640456 0.034 Uiso 1 1 calc R . . . .
C01F C -0.0135(8) 0.2676(6) 0.8500(3) 0.0287(11) Uani 1 1 d . U . . .
H01I H 0.001109 0.177673 0.859253 0.034 Uiso 1 1 calc R . . . .
C01G C -0.1495(8) 0.3437(6) 0.8264(3) 0.0283(11) Uani 1 1 d . U . . .
H01J H -0.228418 0.305664 0.820016 0.034 Uiso 1 1 calc R . . . .
C01H C 0.5068(7) -0.0373(7) 0.6760(3) 0.0284(11) Uani 1 1 d . U . . .
H01O H 0.495597 -0.021940 0.713158 0.034 Uiso 1 1 calc R . . . .
C01I C 0.8730(8) 0.7074(7) 0.3003(3) 0.0296(12) Uani 1 1 d . U . . .
H01N H 0.887928 0.691511 0.263105 0.036 Uiso 1 1 calc R . . . .
C01J C -0.1058(8) 0.6304(7) 0.6617(3) 0.0314(12) Uani 1 1 d . U . . .
H01L H -0.109639 0.638363 0.699180 0.038 Uiso 1 1 calc R . . . .
C01K C -0.1241(8) 0.9811(7) 0.7603(3) 0.0270(11) Uani 1 1 d . U . . .
H01C H -0.198653 0.930616 0.757618 0.032 Uiso 1 1 calc R . . . .
H01D H -0.183828 1.074997 0.754440 0.032 Uiso 1 1 calc R . . . .
C6A C 0.294(3) 0.391(3) 0.9470(9) 0.0400(15) Uani 0.227(11) 1 d D U P A 1
H6A H 0.311691 0.311964 0.929735 0.048 Uiso 0.227(11) 1 calc R . P A 1
C6F C -0.1738(17) 0.8948(12) 0.9549(5) 0.0429(14) Uani 0.631(7) 1 d D U P A 3
H6F H -0.140219 0.814499 0.937484 0.051 Uiso 0.631(7) 1 calc R . P A 3
C4A C 0.292(4) 0.496(3) 1.0260(15) 0.0425(16) Uani 0.227(11) 1 d D U P A 1
H4A H 0.307733 0.491816 1.062657 0.051 Uiso 0.227(11) 1 calc R . P A 1
C4F C -0.2048(16) 1.0139(13) 1.0350(5) 0.0464(15) Uani 0.631(7) 1 d D U P A 3
H4F H -0.198296 1.013460 1.072269 0.056 Uiso 0.631(7) 1 calc R . P A 3
C5A C 0.317(3) 0.382(3) 1.0008(9) 0.0419(15) Uani 0.227(11) 1 d D U P A 1
H5A H 0.350495 0.299807 1.019615 0.050 Uiso 0.227(11) 1 calc R . P A 1
C5F C -0.1572(16) 0.8944(13) 1.0083(5) 0.0456(14) Uani 0.631(7) 1 d D U P A 3
H5F H -0.113605 0.813893 1.027477 0.055 Uiso 0.631(7) 1 calc R . P A 3
C2A C 0.221(3) 0.622(3) 0.9445(9) 0.0400(15) Uani 0.227(11) 1 d D U P A 1
H2A H 0.187412 0.704385 0.925781 0.048 Uiso 0.227(11) 1 calc R . P A 1
C3A C 0.243(3) 0.617(3) 0.9983(9) 0.0419(16) Uani 0.227(11) 1 d D U P A 1
H3A H 0.225623 0.694941 1.015828 0.050 Uiso 0.227(11) 1 calc R . P A 1
C2F C -0.2771(16) 1.1302(13) 0.9518(5) 0.0438(14) Uani 0.631(7) 1 d D U P A 3
H2F H -0.314354 1.210976 0.932090 0.053 Uiso 0.631(7) 1 calc R . P A 3
C3F C -0.2608(15) 1.1309(13) 1.0057(5) 0.0461(15) Uani 0.631(7) 1 d D U P A 3
H3F H -0.288023 1.211595 1.022452 0.055 Uiso 0.631(7) 1 calc R . P A 3
C2B C 0.1503(16) 0.5929(12) 0.9544(4) 0.0437(14) Uani 0.686(7) 1 d D U P A 2
H2B H 0.083457 0.674636 0.941491 0.052 Uiso 0.686(7) 1 calc R . P A 2
C3B C 0.1658(16) 0.5737(13) 1.0087(4) 0.0461(15) Uani 0.686(7) 1 d D U P A 2
H3B H 0.091083 0.628441 1.034995 0.055 Uiso 0.686(7) 1 calc R . P A 2
C5B C 0.3609(16) 0.3634(13) 0.9910(4) 0.0435(15) Uani 0.686(7) 1 d D U P A 2
H5B H 0.416089 0.278229 1.004449 0.052 Uiso 0.686(7) 1 calc R . P A 2
C6B C 0.3374(15) 0.3792(11) 0.9373(4) 0.0393(14) Uani 0.686(7) 1 d D U P A 2
H6B H 0.393805 0.311206 0.913397 0.047 Uiso 0.686(7) 1 calc R . P A 2
C1B C 0.2303(18) 0.4953(17) 0.9186(4) 0.0384(13) Uani 0.686(7) 1 d D U P A 2
C2E C -0.352(3) 1.103(2) 0.9573(7) 0.0430(16) Uani 0.314(7) 1 d D U P A 2
H2E H -0.400874 1.185749 0.940087 0.052 Uiso 0.314(7) 1 calc R . P A 2
C3E C -0.363(2) 1.091(2) 1.0124(8) 0.0449(16) Uani 0.314(7) 1 d D U P A 2
H3E H -0.420544 1.164169 1.033492 0.054 Uiso 0.314(7) 1 calc R . P A 2
C1E C -0.270(3) 0.995(4) 0.9266(6) 0.0407(14) Uani 0.314(7) 1 d D U P A 2
C6E C -0.192(3) 0.873(2) 0.9505(8) 0.0427(16) Uani 0.314(7) 1 d D U P A 2
H6E H -0.133638 0.800189 0.929031 0.051 Uiso 0.314(7) 1 calc R . P A 2
C5E C -0.203(2) 0.8603(19) 1.0057(8) 0.0446(16) Uani 0.314(7) 1 d D U P A 2
H5E H -0.153158 0.778222 1.022800 0.054 Uiso 0.314(7) 1 calc R . P A 2
C4E C -0.289(2) 0.970(2) 1.0374(8) 0.0455(17) Uani 0.314(7) 1 d D U P A 2
H4E H -0.296594 0.961159 1.075484 0.055 Uiso 0.314(7) 1 calc R . P A 2
C6C C 0.402(2) 0.452(2) 0.9304(7) 0.0397(15) Uani 0.332(8) 1 d D U P A 3
H6C H 0.491462 0.431377 0.902392 0.048 Uiso 0.332(8) 1 calc R . P A 3
C5C C 0.429(3) 0.436(2) 0.9840(7) 0.0413(16) Uani 0.332(8) 1 d D U P A 3
H5C H 0.535726 0.413258 0.993974 0.050 Uiso 0.332(8) 1 calc R . P A 3
C4B C 0.312(4) 0.458(4) 1.0240(15) 0.0421(16) Uani 0.332(8) 1 d D U P A 2
H4B H 0.362610 0.455513 1.054906 0.051 Uiso 0.332(8) 1 calc R . P A 2
C3C C 0.147(3) 0.501(3) 1.0142(7) 0.0427(16) Uani 0.332(8) 1 d D U P A 3
H3C H 0.054751 0.525494 1.041158 0.051 Uiso 0.332(8) 1 calc R . P A 3
C2C C 0.117(2) 0.520(2) 0.9607(6) 0.0408(15) Uani 0.332(8) 1 d D U P A 3
H2C H 0.007153 0.548358 0.953447 0.049 Uiso 0.332(8) 1 calc R . P A 3
C1C C 0.243(2) 0.498(4) 0.9177(6) 0.0381(13) Uani 0.332(8) 1 d D U P A 3
C4C C 0.267(4) 0.461(4) 1.0280(14) 0.0421(17) Uani 0.332(8) 1 d D U P A 3
H4C H 0.274953 0.440119 1.065154 0.051 Uiso 0.332(8) 1 calc R . P A 3
C1D C -0.235(4) 1.000(7) 0.9252(7) 0.0404(14) Uani 0.369(7) 1 d D U P A 1
C6D C -0.080(2) 0.964(2) 0.9417(7) 0.0430(15) Uani 0.369(7) 1 d D U P A 1
H6D H 0.015117 0.947234 0.915571 0.052 Uiso 0.369(7) 1 calc R . P A 1
C5D C -0.064(2) 0.954(2) 0.9956(7) 0.0449(16) Uani 0.369(7) 1 d D U P A 1
H5D H 0.038816 0.942921 1.006141 0.054 Uiso 0.369(7) 1 calc R . P A 1
C4D C -0.200(2) 0.960(3) 1.0354(7) 0.0457(16) Uani 0.369(7) 1 d D U P A 1
H4D H -0.186319 0.936819 1.072115 0.055 Uiso 0.369(7) 1 calc R . P A 1
C3D C -0.355(2) 1.000(2) 1.0187(7) 0.0456(15) Uani 0.369(7) 1 d D U P A 1
H3D H -0.449793 1.019441 1.044792 0.055 Uiso 0.369(7) 1 calc R . P A 1
C2D C -0.370(2) 1.012(2) 0.9650(6) 0.0433(15) Uani 0.369(7) 1 d D U P A 1
H2D H -0.474382 1.028757 0.954460 0.052 Uiso 0.369(7) 1 calc R . P A 1
H00A H 0.224(11) 0.921(10) 0.700(2) 0.08(3) Uiso 1 1 d D . . . .
H00D H 0.611(12) 0.590(11) 0.688(2) 0.09(4) Uiso 1 1 d D . . . .

loop_
_atom_site_aniso_label
_atom_site_aniso_U_11
_atom_site_aniso_U_22
_atom_site_aniso_U_33
_atom_site_aniso_U_23
_atom_site_aniso_U_13
_atom_site_aniso_U_12
S01 0.0156(7) 0.0209(7) 0.0259(8) -0.0005(6) -0.0037(5) -0.0073(5)
S02 0.0169(7) 0.0224(7) 0.0253(7) 0.0012(6) -0.0034(5) -0.0070(6)
O003 0.025(2) 0.053(3) 0.025(2) 0.001(2) -0.0023(17) -0.021(2)
O004 0.023(2) 0.053(3) 0.029(2) 0.000(2) -0.0003(17) -0.022(2)
O005 0.020(2) 0.025(2) 0.040(3) 0.0035(18) -0.0026(18) -0.0053(17)
O006 0.020(2) 0.022(2) 0.039(3) 0.0009(18) 0.0008(17) -0.0063(17)
O007 0.026(2) 0.053(3) 0.025(2) 0.003(2) -0.0043(17) -0.018(2)
O008 0.026(2) 0.053(3) 0.024(2) 0.003(2) -0.0027(17) -0.021(2)
O009 0.024(2) 0.041(3) 0.031(3) -0.007(2) -0.0005(19) -0.011(2)
O00A 0.020(2) 0.056(3) 0.025(2) -0.002(2) 0.0004(17) -0.019(2)
O00B 0.022(2) 0.054(3) 0.028(2) 0.005(2) -0.0042(18) -0.020(2)
O00C 0.025(2) 0.067(3) 0.027(2) -0.006(2) -0.0048(18) -0.013(2)
N00D 0.016(2) 0.034(2) 0.029(2) 0.0018(19) -0.0018(17) -0.0106(19)
N00E 0.022(2) 0.048(3) 0.022(3) 0.004(2) -0.0008(19) -0.021(2)
N00F 0.018(2) 0.037(3) 0.031(2) 0.005(2) -0.0028(18) -0.0112(19)
N00G 0.021(2) 0.039(3) 0.028(3) -0.002(2) 0.000(2) -0.014(2)
N00H 0.019(2) 0.046(3) 0.024(3) 0.001(2) 0.0002(19) -0.017(2)
N00I 0.020(2) 0.036(3) 0.031(2) 0.001(2) -0.0011(18) -0.0122(19)
C00J 0.022(2) 0.022(2) 0.028(2) -0.0019(19) 0.0026(17) -0.0065(18)
C00K 0.016(2) 0.030(2) 0.028(2) 0.002(2) -0.0029(17) -0.0101(19)
C00L 0.017(2) 0.031(3) 0.027(2) 0.001(2) -0.0012(18) -0.011(2)
C00M 0.015(2) 0.032(2) 0.027(2) -0.001(2) -0.0009(17) -0.0070(19)
C00N 0.017(2) 0.031(3) 0.027(2) 0.001(2) 0.0000(19) -0.009(2)
C00O 0.022(2) 0.030(3) 0.024(2) 0.005(2) -0.0047(19) -0.014(2)
C00P 0.0223(19) 0.030(2) 0.0372(18) -0.0050(18) 0.0015(16) -0.0122(16)
C00Q 0.0172(19) 0.024(2) 0.033(2) -0.0027(19) 0.0036(17) -0.0078(18)
C00R 0.017(2) 0.031(3) 0.029(2) 0.001(2) -0.0034(19) -0.012(2)
C00S 0.018(2) 0.030(3) 0.026(2) 0.001(2) -0.0027(18) -0.010(2)
C00T 0.015(2) 0.031(2) 0.027(2) 0.001(2) -0.0014(17) -0.0103(19)
C00U 0.023(2) 0.028(2) 0.031(3) -0.003(2) -0.001(2) -0.008(2)
C00V 0.019(2) 0.022(2) 0.030(3) -0.001(2) 0.0015(19) -0.0045(18)
C00W 0.017(2) 0.032(3) 0.029(2) -0.001(2) -0.0036(18) -0.010(2)
C1F 0.035(2) 0.048(3) 0.040(2) -0.0078(19) 0.0001(18) -0.015(2)
C00Y 0.020(2) 0.036(3) 0.032(2) 0.000(2) -0.004(2) -0.013(2)
C00Z 0.018(2) 0.033(3) 0.026(2) 0.000(2) -0.0026(18) -0.011(2)
C1A 0.044(3) 0.038(3) 0.032(2) -0.003(2) -0.0011(19) -0.015(2)
C011 0.021(2) 0.033(3) 0.025(2) 0.000(2) -0.0030(19) -0.011(2)
C012 0.027(2) 0.023(2) 0.029(3) -0.001(2) -0.002(2) -0.0070(19)
C013 0.017(2) 0.033(3) 0.033(2) 0.001(2) -0.0040(19) -0.012(2)
C014 0.028(2) 0.027(2) 0.0308(18) -0.0025(17) 0.0018(15) -0.0126(17)
C015 0.021(2) 0.027(2) 0.034(3) -0.003(2) -0.001(2) -0.007(2)
C016 0.021(2) 0.024(2) 0.031(3) -0.002(2) 0.0010(19) -0.0086(19)
C017 0.020(2) 0.023(2) 0.038(3) -0.003(2) 0.000(2) -0.0067(19)
C018 0.021(2) 0.035(3) 0.028(2) -0.001(2) -0.0032(19) -0.010(2)
C019 0.017(2) 0.036(3) 0.028(2) -0.001(2) -0.0018(19) -0.011(2)
C01A 0.024(2) 0.025(2) 0.039(3) -0.005(2) 0.001(2) -0.0086(19)
C01B 0.021(2) 0.027(2) 0.036(3) -0.008(2) 0.002(2) -0.010(2)
C01C 0.018(2) 0.025(2) 0.028(2) 0.003(2) -0.0058(18) -0.0085(19)
C01D 0.019(2) 0.039(3) 0.029(2) -0.003(2) -0.0017(19) -0.011(2)
C01E 0.019(2) 0.041(3) 0.028(2) 0.001(2) -0.0036(19) -0.015(2)
C01F 0.031(3) 0.023(2) 0.032(3) -0.003(2) 0.000(2) -0.010(2)
C01G 0.026(2) 0.029(2) 0.032(3) -0.005(2) 0.000(2) -0.013(2)
C01H 0.018(2) 0.042(3) 0.026(2) -0.001(2) -0.0023(18) -0.011(2)
C01I 0.023(2) 0.039(3) 0.028(2) -0.002(2) 0.0005(19) -0.014(2)
C01J 0.021(2) 0.045(3) 0.028(2) 0.003(2) -0.0038(19) -0.011(2)
C01K 0.022(2) 0.032(3) 0.027(2) 0.002(2) -0.0042(18) -0.009(2)
C6A 0.047(3) 0.039(3) 0.033(2) -0.002(2) -0.001(2) -0.014(2)
C6F 0.037(3) 0.050(3) 0.042(2) -0.006(2) -0.002(2) -0.016(2)
C4A 0.051(3) 0.041(3) 0.033(2) -0.004(2) -0.001(2) -0.013(3)
C4F 0.041(3) 0.055(3) 0.043(2) -0.009(2) -0.001(2) -0.015(3)
C5A 0.049(3) 0.040(3) 0.034(2) -0.002(2) -0.001(2) -0.013(2)
C5F 0.040(3) 0.054(3) 0.043(2) -0.008(2) -0.002(2) -0.015(2)
C2A 0.047(3) 0.039(3) 0.033(2) -0.004(2) 0.000(2) -0.015(3)
C3A 0.050(3) 0.041(3) 0.034(2) -0.004(2) -0.001(3) -0.014(3)
C2F 0.038(3) 0.051(3) 0.042(2) -0.010(2) -0.001(2) -0.014(2)
C3F 0.040(3) 0.055(3) 0.044(2) -0.011(2) -0.001(2) -0.015(3)
C2B 0.051(3) 0.041(3) 0.035(2) -0.004(2) 0.001(2) -0.012(2)
C3B 0.054(3) 0.043(3) 0.036(2) -0.004(2) 0.001(2) -0.011(2)
C5B 0.051(3) 0.042(3) 0.035(2) -0.002(2) -0.001(2) -0.013(2)
C6B 0.047(3) 0.038(3) 0.034(2) -0.002(2) -0.002(2) -0.016(2)
C1B 0.045(2) 0.038(2) 0.0330(19) -0.0028(19) -0.0009(18) -0.016(2)
C2E 0.037(3) 0.050(3) 0.041(2) -0.009(2) 0.000(2) -0.015(2)
C3E 0.039(3) 0.053(3) 0.043(2) -0.009(2) -0.001(2) -0.015(3)
C1E 0.035(3) 0.048(3) 0.040(2) -0.008(2) -0.0002(19) -0.015(2)
C6E 0.037(3) 0.050(3) 0.041(2) -0.006(2) -0.002(2) -0.015(2)
C5E 0.039(3) 0.053(3) 0.043(2) -0.007(2) -0.002(2) -0.016(3)
C4E 0.040(3) 0.054(3) 0.043(2) -0.008(2) -0.002(3) -0.015(3)
C6C 0.046(3) 0.039(3) 0.033(2) -0.003(2) -0.002(2) -0.015(2)
C5C 0.049(3) 0.040(3) 0.034(2) -0.002(2) -0.002(2) -0.014(3)
C4B 0.050(3) 0.041(3) 0.033(2) -0.003(2) -0.001(2) -0.013(3)
C3C 0.051(3) 0.040(3) 0.034(2) -0.004(2) 0.000(2) -0.013(3)
C2C 0.048(3) 0.039(3) 0.034(2) -0.004(2) 0.000(2) -0.014(2)
C1C 0.045(3) 0.038(3) 0.033(2) -0.003(2) -0.0011(18) -0.015(2)
C4C 0.051(3) 0.040(3) 0.033(2) -0.004(3) -0.001(2) -0.013(3)
C1D 0.035(2) 0.047(3) 0.040(2) -0.008(2) -0.0004(18) -0.015(2)
C6D 0.037(3) 0.050(3) 0.042(2) -0.007(2) -0.002(2) -0.014(3)
C5D 0.039(3) 0.053(3) 0.043(3) -0.007(3) -0.002(2) -0.015(3)
C4D 0.040(3) 0.054(3) 0.043(2) -0.008(3) -0.001(2) -0.015(3)
C3D 0.040(3) 0.054(3) 0.043(2) -0.008(2) -0.001(2) -0.015(3)
C2D 0.038(3) 0.051(3) 0.041(2) -0.008(2) 0.000(2) -0.015(2)

loop_
_atom_type_symbol
_atom_type_description
_atom_type_scat_dispersion_real
_atom_type_scat_dispersion_imag
_atom_type_scat_source
C C 0.0181 0.0091 'International Tables Vol C Tables 4.2.6.8 and 6.1.1.4'
H H 0.0000 0.0000 'International Tables Vol C Tables 4.2.6.8 and 6.1.1.4'
N N 0.0311 0.0180 'International Tables Vol C Tables 4.2.6.8 and 6.1.1.4'
O O 0.0492 0.0322 'International Tables Vol C Tables 4.2.6.8 and 6.1.1.4'
S S 0.3331 0.5567 'International Tables Vol C Tables 4.2.6.8 and 6.1.1.4'

loop_
_geom_angle_atom_site_label_1
_geom_angle_atom_site_label_2
_geom_angle_atom_site_label_3
_geom_angle
_geom_angle_site_symmetry_1
_geom_angle_site_symmetry_3
_geom_angle_publ_flag
O005 S01 C00P 108.0(3) . . ?
O005 S01 C01K 104.3(3) . . ?
C01K S01 C00P 99.1(3) . . ?
O006 S02 C014 109.4(3) . . ?
O006 S02 C01C 105.5(3) . . ?
C01C S02 C014 97.2(3) . . ?
H00K O009 H00L 104.5 . . ?
C011 O00A H00A 99(7) . . ?
C00O O00B H00D 100(7) . . ?
C00R N00D C01H 119.9(5) . . ?
H00E N00E H00F 120.0 . . ?
C00S N00E H00E 120.0 . . ?
C00S N00E H00F 120.0 . . ?
C013 N00F C01J 119.1(6) . . ?
H00G N00G H00H 120.0 . . ?
C00N N00G H00G 120.0 . . ?
C00N N00G H00H 120.0 . . ?
H00I N00H H00J 120.0 . . ?
C00L N00H H00I 120.0 . . ?
C00L N00H H00J 120.0 . . ?
C00Y N00I C01I 117.0(5) . . ?
C00V C00J C014 118.9(6) . . ?
C012 C00J C00V 119.4(6) . . ?
C012 C00J C014 121.7(6) . . ?
C00W C00K C00S 118.0(6) . . ?
C01E C00K C00S 123.9(6) . . ?
C01E C00K C00W 118.1(6) . . ?
O008 C00L N00H 123.7(6) . . ?
O008 C00L C00T 120.5(5) . . ?
N00H C00L C00T 115.8(5) . . ?
C018 C00M C00N 116.5(6) . . ?
C01D C00M C00N 124.8(6) . . ?
C01D C00M C018 118.7(6) . . ?
O004 C00N N00G 122.1(6) . . ?
O004 C00N C00M 120.6(5) . . ?
N00G C00N C00M 117.3(6) . . ?
O007 C00O O00B 124.4(6) . . ?
O007 C00O C01C 121.3(5) . . ?
O00B C00O C01C 114.2(5) . . ?
S01 C00P H00C 105.2 . . ?
S01 C00P H00B 107.5 . . ?
S01 C00P H00P 106.9 . . ?
C00Q C00P S01 113.5(5) . . ?
C00Q C00P H00C 105.2 . . ?
C00Q C00P H00B 107.5 . . ?
C00Q C00P H00P 106.9 . . ?
C00Q C00P C1F 117.9(17) . . ?
C1F C00P S01 108.6(9) . . ?
C1F C00P H00C 105.2 . . ?
C1E C00P S01 116.5(11) . . ?
C1E C00P H00B 107.5 . . ?
C1E C00P C00Q 103.9(15) . . ?
C1D C00P S01 106.4(10) . . ?
C1D C00P H00P 106.9 . . ?
C1D C00P C00Q 116(3) . . ?
C016 C00Q C00P 119.5(6) . . ?
C016 C00Q C017 119.6(6) . . ?
C017 C00Q C00P 120.9(6) . . ?
N00D C00R H00R 119.0 . . ?
N00D C00R C00Z 122.0(6) . . ?
C00Z C00R H00R 119.0 . . ?
O003 C00S N00E 122.9(6) . . ?
O003 C00S C00K 120.7(5) . . ?
N00E C00S C00K 116.4(5) . . ?
C00Z C00T C00L 118.1(6) . . ?
C019 C00T C00L 123.3(6) . . ?
C019 C00T C00Z 118.6(6) . . ?
C00V C00U H00U 120.0 . . ?
C01G C00U H00U 120.0 . . ?
C01G C00U C00V 120.0(6) . . ?
C00J C00V C00U 120.4(6) . . ?
C00J C00V H00V 119.8 . . ?
C00U C00V H00V 119.8 . . ?
C00K C00W H00W 120.7 . . ?
C013 C00W C00K 118.7(6) . . ?
C013 C00W H00W 120.7 . . ?
C6F C1F C00P 122(2) . . ?
C2F C1F C00P 120.0(19) . . ?
C2F C1F C6F 117.9(10) . . ?
N00I C00Y H00Y 117.7 . . ?
N00I C00Y C018 124.5(6) . . ?
C018 C00Y H00Y 117.7 . . ?
C00R C00Z C00T 118.7(6) . . ?
C00R C00Z H00Z 120.6 . . ?
C00T C00Z H00Z 120.6 . . ?
C6A C1A C014 124.1(17) . . ?
C6A C1A C2A 116.5(16) . . ?
C2A C1A C014 118.9(16) . . ?
O00A C011 C01K 115.4(6) . . ?
O00C C011 O00A 124.8(6) . . ?
O00C C011 C01K 119.8(6) . . ?
C00J C012 H012 119.9 . . ?
C00J C012 C01F 120.2(6) . . ?
C01F C012 H012 119.9 . . ?
N00F C013 C00W 122.3(6) . . ?
N00F C013 H013 118.8 . . ?
C00W C013 H013 118.8 . . ?
S02 C014 H014 104.0 . . ?
S02 C014 H01E 105.4 . . ?
S02 C014 H01F 105.4 . . ?
C00J C014 S02 114.1(5) . . ?
C00J C014 C1A 121.3(11) . . ?
C00J C014 H014 104.0 . . ?
C00J C014 H01E 105.4 . . ?
C00J C014 H01F 105.4 . . ?
C1A C014 S02 107.3(9) . . ?
C1A C014 H014 104.0 . . ?
C1B C014 S02 112.4(7) . . ?
C1B C014 C00J 113.0(10) . . ?
C1B C014 H01E 105.4 . . ?
C1C C014 S02 108.5(9) . . ?
C1C C014 C00J 117.0(17) . . ?
C1C C014 H01F 105.4 . . ?
C016 C015 H015 120.2 . . ?
C01B C015 H015 120.2 . . ?
C01B C015 C016 119.7(6) . . ?
C00Q C016 C015 120.6(6) . . ?
C00Q C016 H016 119.7 . . ?
C015 C016 H016 119.7 . . ?
C00Q C017 H017 120.0 . . ?
C00Q C017 C01A 120.0(6) . . ?
C01A C017 H017 120.0 . . ?
C00M C018 H018 121.1 . . ?
C00Y C018 C00M 117.9(6) . . ?
C00Y C018 H018 121.1 . . ?
C00T C019 H019 120.1 . . ?
C00T C019 C01H 119.8(6) . . ?
C01H C019 H019 120.1 . . ?
C017 C01A H01A 119.9 . . ?
C01B C01A C017 120.1(6) . . ?
C01B C01A H01A 119.9 . . ?
C015 C01B H01B 120.0 . . ?
C01A C01B C015 120.0(6) . . ?
C01A C01B H01B 120.0 . . ?
S02 C01C H01G 109.4 . . ?
S02 C01C H01H 109.4 . . ?
C00O C01C S02 111.1(4) . . ?
C00O C01C H01G 109.4 . . ?
C00O C01C H01H 109.4 . . ?
H01G C01C H01H 108.0 . . ?
C00M C01D H01M 120.2 . . ?
C00M C01D C01I 119.6(6) . . ?
C01I C01D H01M 120.2 . . ?
C00K C01E H01K 119.9 . . ?
C00K C01E C01J 120.1(6) . . ?
C01J C01E H01K 119.9 . . ?
C012 C01F H01I 120.2 . . ?
C01G C01F C012 119.7(6) . . ?
C01G C01F H01I 120.2 . . ?
C00U C01G C01F 120.3(6) . . ?
C00U C01G H01J 119.9 . . ?
C01F C01G H01J 119.9 . . ?
N00D C01H C019 120.9(6) . . ?
N00D C01H H01O 119.6 . . ?
C019 C01H H01O 119.6 . . ?
N00I C01I C01D 122.3(6) . . ?
N00I C01I H01N 118.9 . . ?
C01D C01I H01N 118.9 . . ?
N00F C01J C01E 121.6(6) . . ?
N00F C01J H01L 119.2 . . ?
C01E C01J H01L 119.2 . . ?
S01 C01K H01C 109.5 . . ?
S01 C01K H01D 109.5 . . ?
C011 C01K S01 110.6(4) . . ?
C011 C01K H01C 109.5 . . ?
C011 C01K H01D 109.5 . . ?
H01C C01K H01D 108.1 . . ?
C1A C6A H6A 118.5 . . ?
C5A C6A C1A 123(2) . . ?
C5A C6A H6A 118.5 . . ?
C1F C6F H6F 119.6 . . ?
C5F C6F C1F 120.8(13) . . ?
C5F C6F H6F 119.6 . . ?
C5A C4A H4A 119.8 . . ?
C5A C4A C3A 120(3) . . ?
C3A C4A H4A 119.8 . . ?
C5F C4F H4F 120.5 . . ?
C3F C4F H4F 120.5 . . ?
C3F C4F C5F 119.0(11) . . ?
C6A C5A H5A 120.6 . . ?
C4A C5A C6A 119(3) . . ?
C4A C5A H5A 120.6 . . ?
C6F C5F C4F 120.5(11) . . ?
C6F C5F H5F 119.8 . . ?
C4F C5F H5F 119.8 . . ?
C1A C2A H2A 119.1 . . ?
C3A C2A C1A 122(2) . . ?
C3A C2A H2A 119.1 . . ?
C4A C3A C2A 119(3) . . ?
C4A C3A H3A 120.3 . . ?
C2A C3A H3A 120.3 . . ?
C1F C2F H2F 119.2 . . ?
C3F C2F C1F 121.6(13) . . ?
C3F C2F H2F 119.2 . . ?
C4F C3F H3F 120.0 . . ?
C2F C3F C4F 120.0(11) . . ?
C2F C3F H3F 120.0 . . ?
C3B C2B H2B 119.3 . . ?
C3B C2B C1B 121.4(10) . . ?
C1B C2B H2B 119.3 . . ?
C2B C3B H3B 122.0 . . ?
C2B C3B C4B 115.9(16) . . ?
C4B C3B H3B 122.0 . . ?
C6B C5B H5B 118.0 . . ?
C4B C5B H5B 118.0 . . ?
C4B C5B C6B 124.1(19) . . ?
C5B C6B H6B 120.2 . . ?
C5B C6B C1B 119.7(10) . . ?
C1B C6B H6B 120.2 . . ?
C2B C1B C014 117.2(10) . . ?
C2B C1B C6B 118.8(9) . . ?
C6B C1B C014 124.0(10) . . ?
C3E C2E H2E 120.1 . . ?
C3E C2E C1E 119.7(17) . . ?
C1E C2E H2E 120.1 . . ?
C2E C3E H3E 120.1 . . ?
C2E C3E C4E 119.9(17) . . ?
C4E C3E H3E 120.1 . . ?
C2E C1E C00P 117(2) . . ?
C2E C1E C6E 121.7(14) . . ?
C6E C1E C00P 122(2) . . ?
C1E C6E H6E 120.8 . . ?
C5E C6E C1E 118.4(17) . . ?
C5E C6E H6E 120.8 . . ?
C6E C5E H5E 119.9 . . ?
C6E C5E C4E 120.3(17) . . ?
C4E C5E H5E 119.9 . . ?
C3E C4E C5E 120.0(17) . . ?
C3E C4E H4E 120.0 . . ?
C5E C4E H4E 120.0 . . ?
C5C C6C H6C 119.8 . . ?
C1C C6C H6C 119.8 . . ?
C1C C6C C5C 120.4(16) . . ?
C6C C5C H5C 122.5 . . ?
C6C C5C C4C 115(2) . . ?
C4C C5C H5C 122.5 . . ?
C3B C4B H4B 122.8 . . ?
C5B C4B C3B 114(3) . . ?
C5B C4B H4B 122.8 . . ?
C2C C3C H3C 116.8 . . ?
C4C C3C H3C 116.8 . . ?
C4C C3C C2C 126(3) . . ?
C3C C2C H2C 119.0 . . ?
C1C C2C C3C 121.9(17) . . ?
C1C C2C H2C 119.0 . . ?
C6C C1C C014 125.7(14) . . ?
C2C C1C C014 117.5(14) . . ?
C2C C1C C6C 116.8(13) . . ?
C5C C4C H4C 120.5 . . ?
C3C C4C C5C 119(3) . . ?
C3C C4C H4C 120.5 . . ?
C6D C1D C00P 124(2) . . ?
C2D C1D C00P 118(2) . . ?
C2D C1D C6D 117.9(14) . . ?
C1D C6D H6D 119.9 . . ?
C5D C6D C1D 120.3(16) . . ?
C5D C6D H6D 119.9 . . ?
C6D C5D H5D 119.4 . . ?
C6D C5D C4D 121.1(16) . . ?
C4D C5D H5D 119.4 . . ?
C5D C4D H4D 121.3 . . ?
C3D C4D C5D 117.5(16) . . ?
C3D C4D H4D 121.3 . . ?
C4D C3D H3D 119.9 . . ?
C2D C3D C4D 120.2(16) . . ?
C2D C3D H3D 119.9 . . ?
C1D C2D H2D 119.1 . . ?
C3D C2D C1D 121.7(17) . . ?
C3D C2D H2D 119.1 . . ?

loop_
_geom_bond_atom_site_label_1
_geom_bond_atom_site_label_2
_geom_bond_distance
_geom_bond_site_symmetry_2
_geom_bond_publ_flag
S01 O005 1.491(5) . ?
S01 C00P 1.839(7) . ?
S01 C01K 1.799(6) . ?
S02 O006 1.504(5) . ?
S02 C014 1.838(7) . ?
S02 C01C 1.812(6) . ?
O003 C00S 1.229(8) . ?
O004 C00N 1.228(8) . ?
O007 C00O 1.210(8) . ?
O008 C00L 1.221(8) . ?
O009 H00K 0.8701 . ?
O009 H00L 0.8701 . ?
O00A C011 1.283(8) . ?
O00A H00A 0.91(2) . ?
O00B C00O 1.296(7) . ?
O00B H00D 0.90(2) . ?
O00C C011 1.212(8) . ?
N00D C00R 1.320(8) . ?
N00D C01H 1.349(8) . ?
N00E H00E 0.8800 . ?
N00E H00F 0.8800 . ?
N00E C00S 1.339(8) . ?
N00F C013 1.323(9) . ?
N00F C01J 1.350(9) . ?
N00G H00G 0.8800 . ?
N00G H00H 0.8800 . ?
N00G C00N 1.346(8) . ?
N00H H00I 0.8800 . ?
N00H H00J 0.8800 . ?
N00H C00L 1.335(8) . ?
N00I C00Y 1.325(9) . ?
N00I C01I 1.353(8) . ?
C00J C00V 1.389(9) . ?
C00J C012 1.382(9) . ?
C00J C014 1.529(9) . ?
C00K C00S 1.502(8) . ?
C00K C00W 1.403(8) . ?
C00K C01E 1.372(9) . ?
C00L C00T 1.514(8) . ?
C00M C00N 1.521(8) . ?
C00M C018 1.389(9) . ?
C00M C01D 1.371(9) . ?
C00O C01C 1.517(8) . ?
C00P H00C 1.0000 . ?
C00P H00B 1.0000 . ?
C00P H00P 1.0000 . ?
C00P C00Q 1.521(9) . ?
C00P C1F 1.533(12) . ?
C00P C1E 1.500(15) . ?
C00P C1D 1.519(14) . ?
C00Q C016 1.376(9) . ?
C00Q C017 1.387(9) . ?
C00R H00R 0.9500 . ?
C00R C00Z 1.386(8) . ?
C00T C00Z 1.395(9) . ?
C00T C019 1.372(9) . ?
C00U H00U 0.9500 . ?
C00U C00V 1.397(9) . ?
C00U C01G 1.364(9) . ?
C00V H00V 0.9500 . ?
C00W H00W 0.9500 . ?
C00W C013 1.390(9) . ?
C1F C6F 1.41(3) . ?
C1F C2F 1.40(3) . ?
C00Y H00Y 0.9500 . ?
C00Y C018 1.389(9) . ?
C00Z H00Z 0.9500 . ?
C1A C014 1.537(15) . ?
C1A C6A 1.394(14) . ?
C1A C2A 1.395(14) . ?
C011 C01K 1.516(9) . ?
C012 H012 0.9500 . ?
C012 C01F 1.396(9) . ?
C013 H013 0.9500 . ?
C014 H014 1.0000 . ?
C014 H01E 1.0000 . ?
C014 H01F 1.0000 . ?
C014 C1B 1.516(11) . ?
C014 C1C 1.529(14) . ?
C015 H015 0.9500 . ?
C015 C016 1.394(9) . ?
C015 C01B 1.386(9) . ?
C016 H016 0.9500 . ?
C017 H017 0.9500 . ?
C017 C01A 1.394(9) . ?
C018 H018 0.9500 . ?
C019 H019 0.9500 . ?
C019 C01H 1.385(9) . ?
C01A H01A 0.9500 . ?
C01A C01B 1.379(10) . ?
C01B H01B 0.9500 . ?
C01C H01G 0.9900 . ?
C01C H01H 0.9900 . ?
C01D H01M 0.9500 . ?
C01D C01I 1.392(9) . ?
C01E H01K 0.9500 . ?
C01E C01J 1.377(9) . ?
C01F H01I 0.9500 . ?
C01F C01G 1.396(9) . ?
C01G H01J 0.9500 . ?
C01H H01O 0.9500 . ?
C01I H01N 0.9500 . ?
C01J H01L 0.9500 . ?
C01K H01C 0.9900 . ?
C01K H01D 0.9900 . ?
C6A H6A 0.9500 . ?
C6A C5A 1.392(15) . ?
C6F H6F 0.9500 . ?
C6F C5F 1.375(14) . ?
C4A H4A 0.9500 . ?
C4A C5A 1.376(16) . ?
C4A C3A 1.393(16) . ?
C4F H4F 0.9500 . ?
C4F C5F 1.424(15) . ?
C4F C3F 1.388(16) . ?
C5A H5A 0.9500 . ?
C5F H5F 0.9500 . ?
C2A H2A 0.9500 . ?
C2A C3A 1.394(15) . ?
C3A H3A 0.9500 . ?
C2F H2F 0.9500 . ?
C2F C3F 1.388(15) . ?
C3F H3F 0.9500 . ?
C2B H2B 0.9500 . ?
C2B C3B 1.386(11) . ?
C2B C1B 1.387(12) . ?
C3B H3B 0.9500 . ?
C3B C4B 1.55(4) . ?
C5B H5B 0.9500 . ?
C5B C6B 1.388(11) . ?
C5B C4B 1.30(4) . ?
C6B H6B 0.9500 . ?
C6B C1B 1.395(12) . ?
C2E H2E 0.9500 . ?
C2E C3E 1.374(19) . ?
C2E C1E 1.40(3) . ?
C3E H3E 0.9500 . ?
C3E C4E 1.40(2) . ?
C1E C6E 1.40(3) . ?
C6E H6E 0.9500 . ?
C6E C5E 1.376(18) . ?
C5E H5E 0.9500 . ?
C5E C4E 1.423(19) . ?
C4E H4E 0.9500 . ?
C6C H6C 0.9500 . ?
C6C C5C 1.396(14) . ?
C6C C1C 1.394(14) . ?
C5C H5C 0.9500 . ?
C5C C4C 1.62(4) . ?
C4B H4B 0.9500 . ?
C3C H3C 0.9500 . ?
C3C C2C 1.399(14) . ?
C3C C4C 1.10(4) . ?
C2C H2C 0.9500 . ?
C2C C1C 1.393(14) . ?
C4C H4C 0.9500 . ?
C1D C6D 1.40(3) . ?
C1D C2D 1.40(4) . ?
C6D H6D 0.9500 . ?
C6D C5D 1.376(18) . ?
C5D H5D 0.9500 . ?
C5D C4D 1.411(18) . ?
C4D H4D 0.9500 . ?
C4D C3D 1.405(19) . ?
C3D H3D 0.9500 . ?
C3D C2D 1.372(18) . ?
C2D H2D 0.9500 . ?
